data_9004650
loop_
_publ_author_name
'Hawthorne, F. C.'
'Schindler, M.'
'Grice, J. D.'
'Haynes, P.'

_publ_section_title
;
 Orthominasragrite, VO(SO4)(H2O)5, a new mineral species from Temple
 Mountain, Emery county, Utah, U.S.A.
;
_journal_name_full 'The Canadian Mineralogist'
_journal_page_first 1325
_journal_page_last 1331
_journal_paper_doi 10.2113/gscanmin.39.5.1325
_journal_volume 39
_journal_year 2001
_chemical_compound_source 'Temple Mountain, Emery county, Utah, USA'
_chemical_formula_sum 'H10 O10 S V'
_chemical_name_mineral Orthominasragrite
_space_group_IT_number 31
_symmetry_space_group_name_Hall 'P 2ac -2'
_symmetry_space_group_name_H-M 'P m n 21'
_cell_angle_alpha 90
_cell_angle_beta 90
_cell_angle_gamma 90
_cell_formula_units_Z 2
_cell_length_a 7.242
_cell_length_b 9.319
_cell_length_c 6.192
_cell_volume 417.887
_database_code_amcsd 0005743
_exptl_crystal_density_diffrn 2.011
_cod_depositor_comments
;

2017-09-06
Z value inserted to be consistent with given formula
Water oxygens renamed so they are recognized as oxygens
                 miguel
;
_cod_original_formula_sum 'V S O10 H10'
_cod_database_code 9004650

loop_
_space_group_symop_operation_xyz
x,y,z
1/2+x,-y,1/2+z
-x,y,z
1/2-x,-y,1/2+z

loop_
_atom_site_aniso_label
_atom_site_aniso_U_11
_atom_site_aniso_U_22
_atom_site_aniso_U_33
_atom_site_aniso_U_12
_atom_site_aniso_U_13
_atom_site_aniso_U_23
V 0.01880 0.01650 0.01730 0.00000 0.00000 -0.00350
S 0.01810 0.01640 0.01880 0.00000 0.00000 0.00110
O(1) 0.04470 0.02850 0.02490 0.00000 0.00000 -0.00980
OW(2) 0.03020 0.03080 0.01520 0.00000 0.00000 0.00000
OW(3) 0.02970 0.01870 0.02820 0.00340 -0.00900 -0.00210
OW(4) 0.02080 0.02400 0.04940 -0.00120 0.01020 0.00240
O(5) 0.01740 0.02440 0.02590 -0.00360 0.00280 0.00320
O(6) 0.03670 0.01840 0.03910 0.00000 0.00000 -0.00070
O(7) 0.02450 0.03670 0.02380 0.00000 0.00000 0.01110

loop_
_atom_site_label
_atom_site_fract_x
_atom_site_fract_y
_atom_site_fract_z
_atom_site_U_iso_or_equiv
_atom_site_type_symbol
_atom_site_attached_hydrogens
V 0.00000 0.28670 0.00000 ? V 0
S 0.00000 0.76470 -0.02380 ? S 0
O(1) 0.00000 0.34680 0.23900 ? O 0
OW(2) 0.00000 0.17080 0.68480 ? O 0
OW(3) 0.20300 0.13900 0.04590 ? O 0
OW(4) 0.19380 0.41540 0.86810 ? O 0
O(5) 0.16530 0.85630 -0.04290 ? O 0
O(6) 0.00000 0.66080 0.79970 ? O 0
O(7) 0.00000 0.69110 0.18810 ? O 0
H(1) 0.00000 0.15700 0.52800 0.03000 H 0
H(2) 0.00000 0.25600 0.59200 0.03000 H 0
H(3) 0.16400 0.04500 -0.00700 0.03000 H 0
H(4) 0.27400 0.13100 0.18000 0.03000 H 0
H(5) 0.30600 0.37000 0.81200 0.03000 H 0
H(6) 0.18900 0.51700 0.82900 0.03000 H 0

loop_
_cod_changelog_entry_id
_cod_changelog_entry_author
_cod_changelog_entry_date
_cod_changelog_entry_text
1
;cod-tools version 3.8.0
Id: cif_guess_AMCSD_atom_types 9581 2023-05-17 12:35:41Z saulius
;
2023-05-18T08:41:06+03:00
;Derived atom types and hydrogen counts
from atom names that follow the AMCSD naming convention
(Wat == water, O-H == hydroxyl).
;

loop_
_cod_related_entry_id
_cod_related_entry_database
_cod_related_entry_code
1 AMCSD 0005743
